data_7700259
loop_
_publ_author_name
'Kellert, Martin'
'Worm, Dennis J.'
'Hoppenz, Paul'
'S\'arosi, Menyh\'art B'
'L\"onnecke, Peter'
'Riedl, Bernd'
'Koebberling, Johannes'
'Beck-Sickinger, Annette G'
'Hey-Hawkins, Evamarie'

_publ_section_title
;
 Modular triazine-based carborane-containing carboxylic acids - synthesis
 and characterisation of potential boron neutron capture therapy agents
 made of readily accessible building blocks.
;
_journal_issue 29
_journal_name_full 'Dalton transactions (Cambridge, England : 2003)'
_journal_page_first 10834
_journal_page_last 10844
_journal_paper_doi 10.1039/c9dt02130b
_journal_volume 48
_journal_year 2019
_chemical_formula_moiety 'C7 H22 B20 Cl N3 S2'
_chemical_formula_sum 'C7 H22 B20 Cl N3 S2'
_chemical_formula_weight 464.04
_space_group_crystal_system monoclinic
_space_group_IT_number 14
_space_group_name_Hall '-P 2ybc'
_space_group_name_H-M_alt 'P 1 21/c 1'
_symmetry_space_group_name_Hall '-P 2ybc'
_symmetry_space_group_name_H-M 'P 1 21/c 1'
_atom_sites_solution_hydrogens difmap
_atom_sites_solution_primary direct
_atom_sites_solution_secondary difmap
_audit_creation_method SHELXL-2018/3
_audit_update_record
;
2019-02-21 deposited with the CCDC.    2019-06-13 downloaded from the CCDC.
;
_cell_angle_alpha 90
_cell_angle_beta 98.178(3)
_cell_angle_gamma 90
_cell_formula_units_Z 4
_cell_length_a 13.5287(4)
_cell_length_b 14.1168(4)
_cell_length_c 12.4964(5)
_cell_measurement_reflns_used 4365
_cell_measurement_temperature 130(2)
_cell_measurement_theta_max 30.3400
_cell_measurement_theta_min 3.0440
_cell_volume 2362.32(14)
_computing_cell_refinement
;
CrysAlisPro, Agilent Technologies,
Version 1.171.37.35 (release 13-08-2014 CrysAlis171 .NET)
(compiled Aug 13 2014,18:06:01)
;
_computing_data_collection
;
CrysAlisPro, Agilent Technologies,
Version 1.171.37.35 (release 13-08-2014 CrysAlis171 .NET)
(compiled Aug 13 2014,18:06:01)
;
_computing_data_reduction
;
CrysAlisPro, Agilent Technologies,
Version 1.171.37.35 (release 13-08-2014 CrysAlis171 .NET)
(compiled Aug 13 2014,18:06:01)
;
_computing_molecular_graphics
;
 ORTEP3 for Windows
 L. J. Farrugia, J. Appl. Crystallogr. 1997, 30, 565.
;
_computing_publication_material
;
 WINGX
 L.J. Farrugia,
 J. Appl. Cryst., 2012, 45, 849-854.
;
_computing_structure_refinement 'SHELXL-2018/3 (Sheldrick, 2018)'
_computing_structure_solution
;
 SHELXS-2013
 Program for Crystal Structure Analysis (Release 2013-1)
 G. M. Sheldrick, Instit\"ut f\"ur Anorganische Chemie der Universit\"at,
 Tammanstrasse 4, D-3400 G\"ottingen, Germany.
 G. M. Sheldrick, Acta. Cryst., 2008, A64, 112 - 122
;
_diffrn_ambient_temperature 130(2)
_diffrn_detector_area_resol_mean 16.3560
_diffrn_measured_fraction_theta_full 1.000
_diffrn_measured_fraction_theta_max 0.917
_diffrn_measurement_device_type 'Xcalibur, Sapphire3, Gemini'
_diffrn_measurement_method '\w scans'
_diffrn_radiation_type MoK\a
_diffrn_radiation_wavelength 0.71073
_diffrn_reflns_av_R_equivalents 0.0598
_diffrn_reflns_av_unetI/netI 0.0569
_diffrn_reflns_Laue_measured_fraction_full 1.000
_diffrn_reflns_Laue_measured_fraction_max 0.917
_diffrn_reflns_limit_h_max 19
_diffrn_reflns_limit_h_min -19
_diffrn_reflns_limit_k_max 19
_diffrn_reflns_limit_k_min -20
_diffrn_reflns_limit_l_max 16
_diffrn_reflns_limit_l_min -17
_diffrn_reflns_number 30792
_diffrn_reflns_point_group_measured_fraction_full 1.000
_diffrn_reflns_point_group_measured_fraction_max 0.917
_diffrn_reflns_theta_full 28.285
_diffrn_reflns_theta_max 30.745
_diffrn_reflns_theta_min 2.189
_diffrn_source 'Enhance (Mo) X-ray Source'
_exptl_absorpt_coefficient_mu 0.343
_exptl_absorpt_correction_T_max 1.00000
_exptl_absorpt_correction_T_min 0.96054
_exptl_absorpt_correction_type multi-scan
_exptl_absorpt_process_details
;
CrysAlisPro, Agilent Technologies,
Version 1.171.37.35 (release 13-08-2014 CrysAlis171 .NET)
(compiled Aug 13 2014,18:06:01)
Empirical absorption correction using spherical harmonics,
 implemented in SCALE3 ABSPACK scaling algorithm.
Empirical absorption correction using spherical harmonics,
 implemented in SCALE3 ABSPACK scaling algorithm.
;
_exptl_crystal_colour 'clear colourless'
_exptl_crystal_density_diffrn 1.305
_exptl_crystal_description needle
_exptl_crystal_F_000 936
_exptl_crystal_size_max 0.50
_exptl_crystal_size_mid 0.04
_exptl_crystal_size_min 0.04
_refine_diff_density_max 0.315
_refine_diff_density_min -0.305
_refine_diff_density_rms 0.058
_refine_ls_extinction_method none
_refine_ls_goodness_of_fit_ref 1.045
_refine_ls_hydrogen_treatment refall
_refine_ls_matrix_type full
_refine_ls_number_parameters 388
_refine_ls_number_reflns 6750
_refine_ls_number_restraints 0
_refine_ls_restrained_S_all 1.045
_refine_ls_R_factor_all 0.0800
_refine_ls_R_factor_gt 0.0486
_refine_ls_shift/su_max 0.001
_refine_ls_shift/su_mean 0.000
_refine_ls_structure_factor_coef Fsqd
_refine_ls_weighting_details 'w=1/[\s^2^(Fo^2^)+(0.0342P)^2^+0.6253P] where P=(Fo^2^+2Fc^2^)/3'
_refine_ls_weighting_scheme calc
_refine_ls_wR_factor_gt 0.0879
_refine_ls_wR_factor_ref 0.0975
_reflns_Friedel_coverage 0.000
_reflns_number_gt 4924
_reflns_number_total 6750
_reflns_threshold_expression 'I > 2\s(I)'
_cod_data_source_file c9dt02130b2.cif
_cod_data_source_block comp3_x2243fin
_cod_depositor_comments 'Adding full bibliography for 7700257--7700263.cif.'
_cod_database_code 7700259
_shelx_shelxl_version_number 2018/3
_shelx_space_group_comment
;
The symmetry employed for this shelxl refinement is uniquely defined
by the following loop, which should always be used as a source of
symmetry information in preference to the above space-group names.
They are only intended as comments.
;

loop_
_space_group_symop_operation_xyz
'x, y, z'
'-x, y+1/2, -z+1/2'
'-x, -y, -z'
'x, -y-1/2, z-1/2'

loop_
_atom_site_label
_atom_site_type_symbol
_atom_site_fract_x
_atom_site_fract_y
_atom_site_fract_z
_atom_site_U_iso_or_equiv
_atom_site_adp_type
_atom_site_occupancy
_atom_site_site_symmetry_order
_atom_site_calc_flag
_atom_site_refinement_flags_occupancy
Cl1 Cl 0.72327(4) 0.52524(3) 0.06607(5) 0.04402(16) Uani 1 1 d .
S1 S 0.69972(3) 0.15543(3) 0.02405(4) 0.02083(10) Uani 1 1 d .
S2 S 0.99966(3) 0.34984(3) -0.09630(4) 0.02094(10) Uani 1 1 d .
N1 N 0.71819(10) 0.34335(10) 0.04131(11) 0.0215(3) Uani 1 1 d .
N2 N 0.84165(10) 0.25769(10) -0.03666(11) 0.0187(3) Uani 1 1 d .
N3 N 0.85554(10) 0.42539(10) -0.01338(12) 0.0213(3) Uani 1 1 d .
C1 C 0.54625(13) 0.20139(14) 0.31358(15) 0.0243(6) Uani 0.997(7) 1 d P
C2 C 0.41228(13) 0.22949(14) 0.14682(15) 0.0250(4) Uani 1 1 d .
C3 C 1.03255(13) 0.08759(13) -0.29006(14) 0.0207(4) Uani 1 1 d .
C4 C 1.11918(15) 0.05558(14) -0.09500(16) 0.0291(4) Uani 1 1 d .
C5 C 0.75839(12) 0.26353(12) 0.00917(13) 0.0174(3) Uani 1 1 d .
C6 C 0.88755(12) 0.34025(12) -0.04500(13) 0.0177(3) Uani 1 1 d .
C7 C 0.77119(13) 0.41949(12) 0.02668(14) 0.0227(4) Uani 1 1 d .
B1 B 0.60161(14) 0.17937(14) 0.11226(16) 0.0195(4) Uani 1 1 d .
B2 B 0.62021(15) 0.13395(16) 0.24634(17) 0.0249(4) Uani 1 1 d .
B3 B 0.61074(15) 0.25848(16) 0.22384(16) 0.0236(4) Uani 1 1 d .
B4 B 0.51853(14) 0.27768(15) 0.10949(17) 0.0223(4) Uani 1 1 d .
B5 B 0.47276(15) 0.16496(15) 0.06195(17) 0.0230(4) Uani 1 1 d .
B6 B 0.53627(16) 0.07596(15) 0.14507(17) 0.0245(4) Uani 1 1 d .
B7 B 0.50481(16) 0.09023(16) 0.27708(18) 0.0265(5) Uani 1 1 d .
B8 B 0.48815(15) 0.29131(15) 0.24098(17) 0.0249(4) Uani 1 1 d .
B9 B 0.41374(16) 0.10943(16) 0.16349(18) 0.0277(5) Uani 1 1 d .
B10 B 0.42314(15) 0.18733(16) 0.27441(18) 0.0250(4) Uani 1 1 d .
B11 B 1.03399(13) 0.22960(14) -0.13919(15) 0.0184(4) Uani 1 1 d .
B12 B 0.95631(14) 0.14214(14) -0.21040(16) 0.0204(4) Uani 1 1 d .
B13 B 1.04077(15) 0.20724(15) -0.27814(17) 0.0233(4) Uani 1 1 d .
B14 B 1.15132(15) 0.22676(16) -0.1875(2) 0.0305(5) Uani 1 1 d .
B15 B 1.13683(16) 0.17180(16) -0.06320(19) 0.0309(5) Uani 1 1 d .
B16 B 1.01595(17) 0.11989(15) -0.07716(17) 0.0247(4) Uani 1 1 d .
B17 B 1.01159(15) 0.03119(15) -0.17655(16) 0.0228(4) Uani 1 1 d .
B18 B 1.14771(17) 0.13667(16) -0.2864(2) 0.0301(5) Uani 1 1 d .
B19 B 1.20654(16) 0.11469(18) -0.1542(2) 0.0368(6) Uani 1 1 d .
B20 B 1.12974(15) 0.02772(16) -0.22350(17) 0.0252(4) Uani 1 1 d .
H1 H 0.5673(15) 0.2139(14) 0.3874(19) 0.036(6) Uiso 1 1 d .
H2 H 0.3510(16) 0.2587(14) 0.1173(16) 0.036(6) Uiso 1 1 d .
H3 H 1.1432(15) 0.0123(15) -0.0422(17) 0.035(6) Uiso 1 1 d .
H4 H 1.0003(14) 0.0629(13) -0.3561(16) 0.026(5) Uiso 1 1 d .
H2X H 0.6876(15) 0.1064(14) 0.2872(15) 0.032(5) Uiso 1 1 d .
H3X H 0.6700(13) 0.3031(13) 0.2540(14) 0.022(5) Uiso 1 1 d .
H4X H 0.5113(14) 0.3392(13) 0.0573(15) 0.025(5) Uiso 1 1 d .
H5X H 0.4431(14) 0.1569(13) -0.0225(16) 0.029(5) Uiso 1 1 d .
H6X H 0.5536(14) 0.0066(13) 0.1146(15) 0.030(5) Uiso 1 1 d .
H7X H 0.5024(16) 0.0374(15) 0.3412(18) 0.046(6) Uiso 1 1 d .
H8X H 0.4707(14) 0.3576(13) 0.2746(15) 0.029(5) Uiso 1 1 d .
H9X H 0.3451(15) 0.0675(14) 0.1407(16) 0.036(6) Uiso 1 1 d .
H10X H 0.3693(13) 0.2000(13) 0.3249(14) 0.022(5) Uiso 1 1 d .
H12X H 0.8772(15) 0.1448(13) -0.2348(16) 0.030(5) Uiso 1 1 d .
H13X H 1.0102(14) 0.2514(13) -0.3437(15) 0.029(5) Uiso 1 1 d .
H14X H 1.1934(15) 0.2918(15) -0.1932(16) 0.038(6) Uiso 1 1 d .
H15X H 1.1714(15) 0.1934(14) 0.0158(16) 0.037(6) Uiso 1 1 d .
H16X H 0.9808(14) 0.1075(14) -0.0104(15) 0.030(5) Uiso 1 1 d .
H17X H 0.9724(14) -0.0325(13) -0.1763(15) 0.025(5) Uiso 1 1 d .
H18X H 1.1815(15) 0.1380(13) -0.3574(16) 0.033(6) Uiso 1 1 d .
H19X H 1.2820(16) 0.0999(15) -0.1322(16) 0.040(6) Uiso 1 1 d .
H20X H 1.1550(13) -0.0394(13) -0.2468(14) 0.023(5) Uiso 1 1 d .

loop_
_atom_site_aniso_label
_atom_site_aniso_U_11
_atom_site_aniso_U_22
_atom_site_aniso_U_33
_atom_site_aniso_U_23
_atom_site_aniso_U_13
_atom_site_aniso_U_12
Cl1 0.0408(3) 0.0225(3) 0.0753(4) -0.0172(3) 0.0310(3) -0.0009(2)
S1 0.0228(2) 0.0175(2) 0.0240(2) 0.00039(17) 0.00965(17) 0.00139(17)
S2 0.01863(19) 0.0165(2) 0.0291(2) -0.00012(18) 0.00826(17) 0.00012(17)
N1 0.0207(7) 0.0207(7) 0.0238(8) -0.0043(6) 0.0060(6) 0.0007(6)
N2 0.0183(7) 0.0185(7) 0.0197(7) 0.0002(6) 0.0035(6) 0.0018(6)
N3 0.0192(7) 0.0189(8) 0.0263(8) -0.0048(6) 0.0046(6) -0.0003(6)
C1 0.0196(9) 0.0367(12) 0.0170(10) -0.0029(8) 0.0040(7) 0.0013(8)
C2 0.0171(8) 0.0281(10) 0.0295(10) 0.0011(8) 0.0025(7) 0.0018(7)
C3 0.0226(8) 0.0206(9) 0.0185(8) -0.0011(7) 0.0011(7) 0.0000(7)
C4 0.0356(10) 0.0243(10) 0.0244(10) -0.0011(8) -0.0062(8) 0.0140(8)
C5 0.0173(7) 0.0190(8) 0.0151(8) 0.0003(6) 0.0003(6) 0.0002(6)
C6 0.0162(7) 0.0196(8) 0.0167(8) 0.0001(7) 0.0009(6) 0.0018(7)
C7 0.0226(8) 0.0195(9) 0.0266(9) -0.0071(7) 0.0051(7) 0.0016(7)
B1 0.0183(9) 0.0210(10) 0.0191(9) 0.0002(8) 0.0019(7) 0.0004(8)
B2 0.0201(9) 0.0343(12) 0.0209(10) 0.0038(9) 0.0051(8) 0.0068(9)
B3 0.0186(9) 0.0320(12) 0.0209(10) -0.0067(9) 0.0049(8) -0.0048(8)
B4 0.0202(9) 0.0215(10) 0.0256(10) -0.0015(8) 0.0043(8) 0.0021(8)
B5 0.0206(9) 0.0242(11) 0.0240(10) -0.0038(8) 0.0026(8) -0.0024(8)
B6 0.0282(10) 0.0206(10) 0.0263(11) 0.0002(9) 0.0097(9) 0.0009(9)
B7 0.0270(10) 0.0250(11) 0.0293(11) 0.0041(9) 0.0110(9) 0.0042(9)
B8 0.0245(10) 0.0243(11) 0.0273(11) -0.0058(9) 0.0082(9) 0.0009(9)
B9 0.0243(10) 0.0287(12) 0.0310(12) -0.0037(9) 0.0069(9) -0.0042(9)
B10 0.0189(9) 0.0287(11) 0.0287(11) -0.0007(9) 0.0079(8) -0.0004(8)
B11 0.0150(8) 0.0201(10) 0.0200(9) 0.0016(8) 0.0020(7) 0.0017(7)
B12 0.0162(8) 0.0215(10) 0.0236(10) 0.0004(8) 0.0031(7) -0.0004(8)
B13 0.0259(10) 0.0195(10) 0.0257(11) 0.0025(8) 0.0078(9) 0.0011(8)
B14 0.0176(9) 0.0244(11) 0.0513(15) -0.0089(10) 0.0109(10) -0.0021(9)
B15 0.0251(10) 0.0294(12) 0.0337(12) -0.0105(10) -0.0118(9) 0.0097(9)
B16 0.0347(11) 0.0194(10) 0.0209(10) 0.0046(8) 0.0075(9) 0.0083(9)
B17 0.0259(10) 0.0192(10) 0.0241(10) 0.0034(8) 0.0056(8) 0.0019(8)
B18 0.0273(10) 0.0252(12) 0.0416(13) -0.0033(10) 0.0178(10) -0.0023(9)
B19 0.0164(10) 0.0353(13) 0.0566(16) -0.0185(12) -0.0023(10) 0.0060(9)
B20 0.0215(10) 0.0252(11) 0.0283(11) -0.0047(9) 0.0012(8) 0.0049(8)

loop_
_atom_type_symbol
_atom_type_description
_atom_type_scat_dispersion_real
_atom_type_scat_dispersion_imag
_atom_type_scat_source
Cl Cl 0.1484 0.1585 'International Tables Vol C Tables 4.2.6.8 and 6.1.1.4'
S S 0.1246 0.1234 'International Tables Vol C Tables 4.2.6.8 and 6.1.1.4'
N N 0.0061 0.0033 'International Tables Vol C Tables 4.2.6.8 and 6.1.1.4'
C C 0.0033 0.0016 'International Tables Vol C Tables 4.2.6.8 and 6.1.1.4'
B B 0.0013 0.0007 'International Tables Vol C Tables 4.2.6.8 and 6.1.1.4'
H H 0.0000 0.0000 'International Tables Vol C Tables 4.2.6.8 and 6.1.1.4'

loop_
_geom_angle_atom_site_label_1
_geom_angle_atom_site_label_2
_geom_angle_atom_site_label_3
_geom_angle
C5 S1 B1 106.06(8)
C6 S2 B11 107.63(8)
C7 N1 C5 113.11(14)
C6 N2 C5 114.22(14)
C7 N3 C6 112.71(14)
B10 C1 B8 64.25(12)
B10 C1 B2 114.92(15)
B8 C1 B2 114.83(14)
B10 C1 B7 62.54(12)
B8 C1 B7 115.95(15)
B2 C1 B7 62.87(12)
B10 C1 B3 116.11(15)
B8 C1 B3 62.41(12)
B2 C1 B3 63.10(12)
B7 C1 B3 115.80(14)
B10 C1 H1 117.2(12)
B8 C1 H1 116.0(13)
B2 C1 H1 118.3(12)
B7 C1 H1 118.4(13)
B3 C1 H1 116.1(12)
B10 C2 B8 64.02(12)
B10 C2 B5 114.62(15)
B8 C2 B5 114.44(14)
B10 C2 B9 62.42(12)
B8 C2 B9 115.61(15)
B5 C2 B9 62.90(12)
B10 C2 B4 115.67(14)
B8 C2 B4 62.27(12)
B5 C2 B4 62.91(11)
B9 C2 B4 115.57(14)
B10 C2 H2 118.2(12)
B8 C2 H2 117.1(12)
B5 C2 H2 117.5(12)
B9 C2 H2 118.1(12)
B4 C2 H2 116.1(12)
B20 C3 B17 63.85(12)
B20 C3 B13 114.83(15)
B17 C3 B13 114.39(14)
B20 C3 B18 62.75(13)
B17 C3 B18 115.68(15)
B13 C3 B18 62.86(12)
B20 C3 B12 115.56(14)
B17 C3 B12 62.38(11)
B13 C3 B12 62.59(11)
B18 C3 B12 115.23(14)
B20 C3 H4 118.6(12)
B17 C3 H4 116.7(11)
B13 C3 H4 117.4(12)
B18 C3 H4 118.8(11)
B12 C3 H4 115.6(11)
B20 C4 B17 63.80(12)
B20 C4 B15 114.96(17)
B17 C4 B15 114.76(14)
B20 C4 B19 62.58(13)
B17 C4 B19 115.47(16)
B15 C4 B19 62.87(14)
B20 C4 B16 115.60(15)
B17 C4 B16 62.38(12)
B15 C4 B16 62.97(12)
B19 C4 B16 115.35(15)
B20 C4 H3 117.3(13)
B17 C4 H3 118.8(13)
B15 C4 H3 116.7(13)
B19 C4 H3 116.1(13)
B16 C4 H3 118.0(13)
N2 C5 N1 125.73(15)
N2 C5 S1 114.60(12)
N1 C5 S1 119.66(12)
N2 C6 N3 125.55(14)
N2 C6 S2 122.65(12)
N3 C6 S2 111.78(12)
N3 C7 N1 128.60(16)
N3 C7 Cl1 115.85(13)
N1 C7 Cl1 115.56(13)
B3 B1 B2 60.17(12)
B3 B1 B5 107.73(13)
B2 B1 B5 106.98(14)
B3 B1 B4 59.96(11)
B2 B1 B4 107.66(14)
B5 B1 B4 59.92(11)
B3 B1 B6 108.38(14)
B2 B1 B6 59.79(12)
B5 B1 B6 59.67(12)
B4 B1 B6 108.04(14)
B3 B1 S1 126.82(13)
B2 B1 S1 118.19(12)
B5 B1 S1 120.82(13)
B4 B1 S1 128.80(13)
B6 B1 S1 113.79(12)
C1 B2 B7 59.05(11)
C1 B2 B6 104.50(14)
B7 B2 B6 59.98(12)
C1 B2 B1 104.54(14)
B7 B2 B1 108.61(15)
B6 B2 B1 60.28(12)
C1 B2 B3 59.20(12)
B7 B2 B3 109.40(14)
B6 B2 B3 108.54(15)
B1 B2 B3 59.89(11)
C1 B2 H2X 120.0(11)
B7 B2 H2X 119.7(11)
B6 B2 H2X 126.6(11)
B1 B2 H2X 125.9(10)
B3 B2 H2X 118.5(11)
C1 B3 B8 58.00(11)
C1 B3 B1 103.44(14)
B8 B3 B1 107.38(14)
C1 B3 B4 103.46(14)
B8 B3 B4 59.57(11)
B1 B3 B4 60.19(11)
C1 B3 B2 57.70(11)
B8 B3 B2 106.72(14)
B1 B3 B2 59.95(11)
B4 B3 B2 107.67(15)
C1 B3 H3X 118.8(10)
B8 B3 H3X 118.9(10)
B1 B3 H3X 128.7(10)
B4 B3 H3X 127.7(10)
B2 B3 H3X 120.2(10)
C2 B4 B8 58.20(11)
C2 B4 B5 58.01(11)
B8 B4 B5 107.05(15)
C2 B4 B3 103.91(14)
B8 B4 B3 59.80(11)
B5 B4 B3 107.64(15)
C2 B4 B1 103.68(14)
B8 B4 B1 107.29(15)
B5 B4 B1 59.91(11)
B3 B4 B1 59.85(11)
C2 B4 H4X 118.4(10)
B8 B4 H4X 117.5(10)
B5 B4 H4X 121.3(10)
B3 B4 H4X 126.8(10)
B1 B4 H4X 129.7(10)
C2 B5 B6 104.55(15)
C2 B5 B9 58.91(12)
B6 B5 B9 59.86(12)
C2 B5 B1 104.69(14)
B6 B5 B1 60.32(12)
B9 B5 B1 108.40(15)
C2 B5 B4 59.08(11)
B6 B5 B4 108.76(15)
B9 B5 B4 109.09(15)
B1 B5 B4 60.16(11)
C2 B5 H5X 121.5(10)
B6 B5 H5X 125.4(10)
B9 B5 H5X 120.6(10)
B1 B5 H5X 124.6(10)
B4 B5 H5X 118.9(10)
B9 B6 B5 60.14(12)
B9 B6 B7 59.69(12)
B5 B6 B7 107.72(14)
B9 B6 B2 107.47(14)
B5 B6 B2 107.37(15)
B7 B6 B2 59.89(12)
B9 B6 B1 108.38(15)
B5 B6 B1 60.01(11)
B7 B6 B1 108.26(15)
B2 B6 B1 59.94(11)
B9 B6 H6X 122.6(10)
B5 B6 H6X 122.9(10)
B7 B6 H6X 121.4(10)
B2 B6 H6X 121.1(11)
B1 B6 H6X 121.1(10)
C1 B7 B10 57.98(11)
C1 B7 B9 103.84(15)
B10 B7 B9 59.97(12)
C1 B7 B2 58.08(11)
B10 B7 B2 107.17(15)
B9 B7 B2 107.96(15)
C1 B7 B6 103.88(14)
B10 B7 B6 107.72(15)
B9 B7 B6 60.07(12)
B2 B7 B6 60.13(12)
C1 B7 H7X 118.2(11)
B10 B7 H7X 117.3(11)
B9 B7 H7X 127.0(12)
B2 B7 H7X 120.9(12)
B6 B7 H7X 129.6(11)
C1 B8 C2 100.15(15)
C1 B8 B4 105.48(14)
C2 B8 B4 59.53(11)
C1 B8 B3 59.59(12)
C2 B8 B3 105.56(14)
B4 B8 B3 60.63(11)
C1 B8 B10 57.65(11)
C2 B8 B10 57.95(12)
B4 B8 B10 108.41(15)
B3 B8 B10 108.32(15)
C1 B8 H8X 124.1(10)
C2 B8 H8X 125.5(11)
B4 B8 H8X 123.9(10)
B3 B8 H8X 122.9(10)
B10 B8 H8X 118.9(10)
C2 B9 B10 58.26(12)
C2 B9 B7 104.21(15)
B10 B9 B7 59.87(12)
C2 B9 B6 104.12(14)
B10 B9 B6 107.77(15)
B7 B9 B6 60.23(12)
C2 B9 B5 58.20(11)
B10 B9 B5 107.32(15)
B7 B9 B5 108.03(15)
B6 B9 B5 60.00(12)
C2 B9 H9X 120.4(11)
B10 B9 H9X 120.1(10)
B7 B9 H9X 126.3(11)
B6 B9 H9X 126.3(10)
B5 B9 H9X 120.0(10)
C1 B10 C2 100.55(14)
C1 B10 B7 59.48(12)
C2 B10 B7 105.24(14)
C1 B10 B9 105.13(14)
C2 B10 B9 59.32(12)
B7 B10 B9 60.16(13)
C1 B10 B8 58.10(12)
C2 B10 B8 58.03(12)
B7 B10 B8 108.38(14)
B9 B10 B8 108.14(15)
C1 B10 H10X 123.5(10)
C2 B10 H10X 122.3(10)
B7 B10 H10X 127.8(10)
B9 B10 H10X 127.2(10)
B8 B10 H10X 114.1(10)
B16 B11 B15 60.43(13)
B16 B11 B12 60.07(11)
B15 B11 B12 108.22(14)
B16 B11 B14 108.39(14)
B15 B11 B14 59.96(13)
B12 B11 B14 107.92(14)
B16 B11 B13 107.61(14)
B15 B11 B13 107.23(14)
B12 B11 B13 59.80(11)
B14 B11 B13 59.49(12)
B16 B11 S2 128.25(13)
B15 B11 S2 118.44(13)
B12 B11 S2 128.68(12)
B14 B11 S2 112.98(13)
B13 B11 S2 119.53(13)
C3 B12 B17 58.00(11)
C3 B12 B16 103.58(14)
B17 B12 B16 59.71(12)
C3 B12 B13 58.24(11)
B17 B12 B13 107.17(13)
B16 B12 B13 107.60(14)
C3 B12 B11 103.95(13)
B17 B12 B11 107.29(14)
B16 B12 B11 59.64(11)
B13 B12 B11 60.21(11)
C3 B12 H12X 120.6(10)
B17 B12 H12X 118.2(10)
B16 B12 H12X 125.2(10)
B13 B12 H12X 122.2(10)
B11 B12 H12X 127.9(10)
C3 B13 B14 104.52(15)
C3 B13 B18 58.63(11)
B14 B13 B18 60.05(13)
C3 B13 B12 59.17(11)
B14 B13 B12 108.62(15)
B18 B13 B12 108.88(14)
C3 B13 B11 104.48(14)
B14 B13 B11 60.17(11)
B18 B13 B11 108.21(15)
B12 B13 B11 59.99(11)
C3 B13 H13X 120.1(10)
B14 B13 H13X 127.1(10)
B18 B13 H13X 121.0(10)
B12 B13 H13X 117.7(10)
B11 B13 H13X 125.3(10)
B13 B14 B18 60.17(13)
B13 B14 B15 107.76(15)
B18 B14 B15 107.59(16)
B13 B14 B19 107.54(15)
B18 B14 B19 59.43(13)
B15 B14 B19 59.97(14)
B13 B14 B11 60.34(11)
B18 B14 B11 108.44(15)
B15 B14 B11 59.78(12)
B19 B14 B11 107.90(16)
B13 B14 H14X 119.5(11)
B18 B14 H14X 121.6(11)
B15 B14 H14X 123.5(11)
B19 B14 H14X 124.2(11)
B11 B14 H14X 120.3(11)
C4 B15 B11 104.27(15)
C4 B15 B19 58.65(13)
B11 B15 B19 108.37(16)
C4 B15 B14 104.33(16)
B11 B15 B14 60.26(12)
B19 B15 B14 60.07(14)
C4 B15 B16 58.78(12)
B11 B15 B16 59.67(11)
B19 B15 B16 108.40(15)
B14 B15 B16 108.02(15)
C4 B15 H15X 121.2(11)
B11 B15 H15X 124.6(11)
B19 B15 H15X 121.2(11)
B14 B15 H15X 126.4(11)
B16 B15 H15X 118.7(11)
C4 B16 B17 58.33(11)
C4 B16 B11 104.05(15)
B17 B16 B11 107.91(14)
C4 B16 B12 104.08(14)
B17 B16 B12 59.84(12)
B11 B16 B12 60.30(11)
C4 B16 B15 58.25(12)
B17 B16 B15 107.50(15)
B11 B16 B15 59.90(12)
B12 B16 B15 107.98(15)
C4 B16 H16X 119.7(11)
B17 B16 H16X 118.5(11)
B11 B16 H16X 127.7(11)
B12 B16 H16X 126.1(11)
B15 B16 H16X 120.9(11)
C3 B17 C4 100.24(14)
C3 B17 B16 105.38(14)
C4 B17 B16 59.30(12)
C3 B17 B12 59.62(11)
C4 B17 B12 105.29(15)
B16 B17 B12 60.45(12)
C3 B17 B20 57.94(11)
C4 B17 B20 57.82(12)
B16 B17 B20 108.11(15)
B12 B17 B20 108.41(14)
C3 B17 H17X 123.8(10)
C4 B17 H17X 124.6(10)
B16 B17 H17X 125.2(10)
B12 B17 H17X 124.6(10)
B20 B17 H17X 117.2(10)
C3 B18 B19 104.13(15)
C3 B18 B20 58.09(11)
B19 B18 B20 59.89(13)
C3 B18 B14 104.22(14)
B19 B18 B14 60.40(14)
B20 B18 B14 107.92(16)
C3 B18 B13 58.52(11)
B19 B18 B13 108.00(15)
B20 B18 B13 107.43(14)
B14 B18 B13 59.78(12)
C3 B18 H18X 119.4(11)
B19 B18 H18X 127.0(11)
B20 B18 H18X 119.7(11)
B14 B18 H18X 127.1(11)
B13 B18 H18X 119.6(11)
C4 B19 B20 58.12(12)
C4 B19 B18 104.25(15)
B20 B19 B18 60.16(13)
C4 B19 B15 58.48(13)
B20 B19 B15 107.65(16)
B18 B19 B15 108.19(16)
C4 B19 B14 104.13(14)
B20 B19 B14 107.96(16)
B18 B19 B14 60.17(14)
B15 B19 B14 59.97(13)
C4 B19 H19X 120.2(12)
B20 B19 H19X 118.7(12)
B18 B19 H19X 125.5(11)
B15 B19 H19X 120.9(11)
B14 B19 H19X 127.3(12)
C4 B20 C3 100.87(14)
C4 B20 B19 59.30(13)
C3 B20 B19 105.01(15)
C4 B20 B18 104.99(15)
C3 B20 B18 59.16(12)
B19 B20 B18 59.95(14)
C4 B20 B17 58.38(12)
C3 B20 B17 58.21(11)
B19 B20 B17 108.34(15)
B18 B20 B17 108.11(14)
C4 B20 H20X 123.0(10)
C3 B20 H20X 125.0(10)
B19 B20 H20X 124.6(10)
B18 B20 H20X 126.0(10)
B17 B20 H20X 117.0(10)

loop_
_geom_bond_atom_site_label_1
_geom_bond_atom_site_label_2
_geom_bond_distance
Cl1 C7 1.7268(17)
S1 C5 1.7423(17)
S1 B1 1.8727(19)
S2 C6 1.7339(16)
S2 B11 1.859(2)
N1 C7 1.319(2)
N1 C5 1.338(2)
N2 C6 1.332(2)
N2 C5 1.337(2)
N3 C7 1.312(2)
N3 C6 1.355(2)
C1 B10 1.680(3)
C1 B8 1.688(3)
C1 B2 1.689(3)
C1 B7 1.707(3)
C1 B3 1.717(3)
C1 H1 0.94(2)
C2 B10 1.689(3)
C2 B8 1.690(3)
C2 B5 1.694(3)
C2 B9 1.707(3)
C2 B4 1.714(3)
C2 H2 0.95(2)
C3 B20 1.680(3)
C3 B17 1.686(3)
C3 B13 1.698(3)
C3 B18 1.700(3)
C3 B12 1.715(3)
C3 H4 0.944(19)
C4 B20 1.679(3)
C4 B17 1.689(3)
C4 B15 1.697(3)
C4 B19 1.700(3)
C4 B16 1.707(3)
C4 H3 0.92(2)
B1 B3 1.777(3)
B1 B2 1.778(3)
B1 B5 1.779(3)
B1 B4 1.783(3)
B1 B6 1.784(3)
B2 B7 1.771(3)
B2 B6 1.775(3)
B2 B3 1.782(3)
B2 H2X 1.05(2)
B3 B8 1.764(3)
B3 B4 1.779(3)
B3 H3X 1.046(18)
B4 B8 1.760(3)
B4 B5 1.779(3)
B4 H4X 1.082(18)
B5 B6 1.772(3)
B5 B9 1.775(3)
B5 H5X 1.080(19)
B6 B9 1.770(3)
B6 B7 1.773(3)
B6 H6X 1.088(19)
B7 B10 1.758(3)
B7 B9 1.763(3)
B7 H7X 1.10(2)
B8 B10 1.791(3)
B8 H8X 1.066(18)
B9 B10 1.760(3)
B9 H9X 1.10(2)
B10 H10X 1.045(17)
B11 B16 1.764(3)
B11 B15 1.768(3)
B11 B12 1.776(3)
B11 B14 1.777(3)
B11 B13 1.780(3)
B12 B17 1.761(3)
B12 B16 1.772(3)
B12 B13 1.773(3)
B12 H12X 1.07(2)
B13 B14 1.765(3)
B13 B18 1.772(3)
B13 H13X 1.066(19)
B14 B18 1.770(3)
B14 B15 1.772(4)
B14 B19 1.774(3)
B14 H14X 1.09(2)
B15 B19 1.772(3)
B15 B16 1.778(3)
B15 H15X 1.07(2)
B16 B17 1.759(3)
B16 H16X 1.033(18)
B17 B20 1.780(3)
B17 H17X 1.044(18)
B18 B19 1.756(4)
B18 B20 1.760(3)
B18 H18X 1.055(19)
B19 B20 1.755(3)
B19 H19X 1.04(2)
B20 H20X 1.062(18)

loop_
_geom_torsion_atom_site_label_1
_geom_torsion_atom_site_label_2
_geom_torsion_atom_site_label_3
_geom_torsion_atom_site_label_4
_geom_torsion
C6 N2 C5 N1 2.8(2)
C6 N2 C5 S1 -178.22(12)
C7 N1 C5 N2 -2.0(2)
C7 N1 C5 S1 179.07(13)
B1 S1 C5 N2 169.47(12)
B1 S1 C5 N1 -11.52(16)
C5 N2 C6 N3 -1.3(2)
C5 N2 C6 S2 177.16(12)
C7 N3 C6 N2 -0.8(2)
C7 N3 C6 S2 -179.39(12)
B11 S2 C6 N2 2.54(17)
B11 S2 C6 N3 -178.83(12)
C6 N3 C7 N1 1.8(3)
C6 N3 C7 Cl1 -178.49(12)
C5 N1 C7 N3 -0.5(3)
C5 N1 C7 Cl1 179.79(12)
C5 S1 B1 B3 -37.01(17)
C5 S1 B1 B2 -109.32(14)
C5 S1 B1 B5 115.80(14)
C5 S1 B1 B4 41.42(18)
C5 S1 B1 B6 -176.51(12)
B10 C1 B2 B7 -35.97(16)
B8 C1 B2 B7 -107.74(17)
B3 C1 B2 B7 -143.94(15)
B10 C1 B2 B6 4.8(2)
B8 C1 B2 B6 -67.00(19)
B7 C1 B2 B6 40.74(14)
B3 C1 B2 B6 -103.19(15)
B10 C1 B2 B1 67.26(19)
B8 C1 B2 B1 -4.5(2)
B7 C1 B2 B1 103.23(16)
B3 C1 B2 B1 -40.71(13)
B10 C1 B2 B3 107.97(17)
B8 C1 B2 B3 36.20(15)
B7 C1 B2 B3 143.94(15)
B3 B1 B2 C1 40.37(13)
B5 B1 B2 C1 -60.70(18)
B4 B1 B2 C1 2.38(19)
B6 B1 B2 C1 -98.62(15)
S1 B1 B2 C1 158.82(13)
B3 B1 B2 B7 102.12(16)
B5 B1 B2 B7 1.06(19)
B4 B1 B2 B7 64.14(18)
B6 B1 B2 B7 -36.86(14)
S1 B1 B2 B7 -139.43(14)
B3 B1 B2 B6 138.98(14)
B5 B1 B2 B6 37.92(13)
B4 B1 B2 B6 101.00(15)
S1 B1 B2 B6 -102.56(15)
B5 B1 B2 B3 -101.06(15)
B4 B1 B2 B3 -37.98(13)
B6 B1 B2 B3 -138.98(14)
S1 B1 B2 B3 118.45(15)
B10 C1 B3 B8 36.68(15)
B2 C1 B3 B8 142.79(15)
B7 C1 B3 B8 107.21(17)
B10 C1 B3 B1 -65.61(19)
B8 C1 B3 B1 -102.29(15)
B2 C1 B3 B1 40.51(13)
B7 C1 B3 B1 4.9(2)
B10 C1 B3 B4 -3.5(2)
B8 C1 B3 B4 -40.21(14)
B2 C1 B3 B4 102.58(15)
B7 C1 B3 B4 66.99(18)
B10 C1 B3 B2 -106.11(18)
B8 C1 B3 B2 -142.79(15)
B7 C1 B3 B2 -35.59(15)
B2 B1 B3 C1 -39.37(13)
B5 B1 B3 C1 60.43(17)
B4 B1 B3 C1 97.99(14)
B6 B1 B3 C1 -2.67(18)
S1 B1 B3 C1 -143.90(14)
B2 B1 B3 B8 -99.63(16)
B5 B1 B3 B8 0.17(19)
B4 B1 B3 B8 37.73(14)
B6 B1 B3 B8 -62.93(18)
S1 B1 B3 B8 155.84(14)
B2 B1 B3 B4 -137.35(14)
B5 B1 B3 B4 -37.56(13)
B6 B1 B3 B4 -100.65(15)
S1 B1 B3 B4 118.11(17)
B5 B1 B3 B2 99.80(15)
B4 B1 B3 B2 137.35(14)
B6 B1 B3 B2 36.70(13)
S1 B1 B3 B2 -104.53(17)
B7 B2 B3 C1 32.36(14)
B6 B2 B3 C1 96.17(15)
B1 B2 B3 C1 133.13(15)
C1 B2 B3 B8 -32.37(13)
B7 B2 B3 B8 -0.01(19)
B6 B2 B3 B8 63.80(17)
B1 B2 B3 B8 100.75(15)
C1 B2 B3 B1 -133.13(15)
B7 B2 B3 B1 -100.76(16)
B6 B2 B3 B1 -36.95(13)
C1 B2 B3 B4 -95.03(15)
B7 B2 B3 B4 -62.67(18)
B6 B2 B3 B4 1.14(18)
B1 B2 B3 B4 38.09(13)
B10 C2 B4 B8 -36.70(15)
B5 C2 B4 B8 -142.56(16)
B9 C2 B4 B8 -106.85(17)
B10 C2 B4 B5 105.86(17)
B8 C2 B4 B5 142.56(16)
B9 C2 B4 B5 35.71(15)
B10 C2 B4 B3 3.5(2)
B8 C2 B4 B3 40.24(14)
B5 C2 B4 B3 -102.33(15)
B9 C2 B4 B3 -66.61(18)
B10 C2 B4 B1 65.36(18)
B8 C2 B4 B1 102.06(15)
B5 C2 B4 B1 -40.50(13)
B9 C2 B4 B1 -4.8(2)
C1 B3 B4 C2 -0.02(17)
B8 B3 B4 C2 -39.44(13)
B1 B3 B4 C2 97.93(15)
B2 B3 B4 C2 59.95(16)
C1 B3 B4 B8 39.42(13)
B1 B3 B4 B8 137.37(15)
B2 B3 B4 B8 99.39(15)
C1 B3 B4 B5 -60.42(17)
B8 B3 B4 B5 -99.84(15)
B1 B3 B4 B5 37.53(13)
B2 B3 B4 B5 -0.45(18)
C1 B3 B4 B1 -97.95(15)
B8 B3 B4 B1 -137.37(15)
B2 B3 B4 B1 -37.98(13)
B3 B1 B4 C2 -98.32(15)
B2 B1 B4 C2 -60.24(17)
B5 B1 B4 C2 39.54(13)
B6 B1 B4 C2 2.91(18)
S1 B1 B4 C2 146.64(14)
B3 B1 B4 B8 -37.81(13)
B2 B1 B4 B8 0.27(18)
B5 B1 B4 B8 100.05(15)
B6 B1 B4 B8 63.42(17)
S1 B1 B4 B8 -152.85(14)
B3 B1 B4 B5 -137.86(15)
B2 B1 B4 B5 -99.78(15)
B6 B1 B4 B5 -36.63(14)
S1 B1 B4 B5 107.10(17)
B2 B1 B4 B3 38.08(14)
B5 B1 B4 B3 137.86(15)
B6 B1 B4 B3 101.23(15)
S1 B1 B4 B3 -115.04(17)
B10 C2 B5 B6 -4.10(19)
B8 C2 B5 B6 67.18(18)
B9 C2 B5 B6 -40.33(14)
B4 C2 B5 B6 103.41(15)
B10 C2 B5 B9 36.23(15)
B8 C2 B5 B9 107.51(17)
B4 C2 B5 B9 143.74(15)
B10 C2 B5 B1 -66.66(18)
B8 C2 B5 B1 4.6(2)
B9 C2 B5 B1 -102.89(16)
B4 C2 B5 B1 40.84(13)
B10 C2 B5 B4 -107.50(16)
B8 C2 B5 B4 -36.23(15)
B9 C2 B5 B4 -143.74(15)
B3 B1 B5 C2 -2.73(18)
B2 B1 B5 C2 60.63(17)
B4 B1 B5 C2 -40.30(13)
B6 B1 B5 C2 98.60(15)
S1 B1 B5 C2 -160.14(13)
B3 B1 B5 B6 -101.33(15)
B2 B1 B5 B6 -37.97(14)
B4 B1 B5 B6 -138.90(15)
S1 B1 B5 B6 101.25(15)
B3 B1 B5 B9 -64.34(18)
B2 B1 B5 B9 -0.98(19)
B4 B1 B5 B9 -101.91(16)
B6 B1 B5 B9 36.99(14)
S1 B1 B5 B9 138.24(14)
B3 B1 B5 B4 37.57(14)
B2 B1 B5 B4 100.93(15)
B6 B1 B5 B4 138.90(15)
S1 B1 B5 B4 -119.84(16)
B8 B4 B5 C2 32.71(13)
B3 B4 B5 C2 95.67(15)
B1 B4 B5 C2 133.17(15)
C2 B4 B5 B6 -96.08(15)
B8 B4 B5 B6 -63.37(17)
B3 B4 B5 B6 -0.41(18)
B1 B4 B5 B6 37.10(13)
C2 B4 B5 B9 -32.41(14)
B8 B4 B5 B9 0.30(19)
B3 B4 B5 B9 63.25(17)
B1 B4 B5 B9 100.76(16)
C2 B4 B5 B1 -133.17(15)
B8 B4 B5 B1 -100.46(15)
B3 B4 B5 B1 -37.51(13)
C2 B5 B6 B9 39.85(14)
B1 B5 B6 B9 138.69(15)
B4 B5 B6 B9 101.66(16)
C2 B5 B6 B7 2.43(19)
B9 B5 B6 B7 -37.42(14)
B1 B5 B6 B7 101.27(16)
B4 B5 B6 B7 64.24(18)
C2 B5 B6 B2 -60.70(17)
B9 B5 B6 B2 -100.55(15)
B1 B5 B6 B2 38.14(13)
B4 B5 B6 B2 1.11(18)
C2 B5 B6 B1 -98.83(14)
B9 B5 B6 B1 -138.69(15)
B4 B5 B6 B1 -37.03(13)
C1 B2 B6 B9 -2.84(19)
B7 B2 B6 B9 37.43(14)
B1 B2 B6 B9 -101.52(16)
B3 B2 B6 B9 -64.74(18)
C1 B2 B6 B5 60.51(17)
B7 B2 B6 B5 100.79(15)
B1 B2 B6 B5 -38.17(13)
B3 B2 B6 B5 -1.39(18)
C1 B2 B6 B7 -40.27(13)
B1 B2 B6 B7 -138.96(15)
B3 B2 B6 B7 -102.17(15)
C1 B2 B6 B1 98.68(15)
B7 B2 B6 B1 138.96(15)
B3 B2 B6 B1 36.78(13)
B3 B1 B6 B9 63.11(18)
B2 B1 B6 B9 99.97(16)
B5 B1 B6 B9 -37.11(14)
B4 B1 B6 B9 -0.36(19)
S1 B1 B6 B9 -150.11(13)
B3 B1 B6 B5 100.22(15)
B2 B1 B6 B5 137.08(14)
B4 B1 B6 B5 36.74(13)
S1 B1 B6 B5 -113.00(14)
B3 B1 B6 B7 -0.13(19)
B2 B1 B6 B7 36.74(14)
B5 B1 B6 B7 -100.34(16)
B4 B1 B6 B7 -63.60(18)
S1 B1 B6 B7 146.65(13)
B3 B1 B6 B2 -36.86(13)
B5 B1 B6 B2 -137.08(14)
B4 B1 B6 B2 -100.34(15)
S1 B1 B6 B2 109.92(14)
B8 C1 B7 B10 -37.12(15)
B2 C1 B7 B10 -143.11(16)
B3 C1 B7 B10 -107.44(17)
B10 C1 B7 B9 40.36(13)
B8 C1 B7 B9 3.23(19)
B2 C1 B7 B9 -102.75(15)
B3 C1 B7 B9 -67.08(18)
B10 C1 B7 B2 143.11(16)
B8 C1 B7 B2 105.99(16)
B3 C1 B7 B2 35.67(15)
B10 C1 B7 B6 102.43(16)
B8 C1 B7 B6 65.30(18)
B2 C1 B7 B6 -40.68(13)
B3 C1 B7 B6 -5.0(2)
B6 B2 B7 C1 -133.13(15)
B1 B2 B7 C1 -96.14(16)
B3 B2 B7 C1 -32.42(14)
C1 B2 B7 B10 32.18(14)
B6 B2 B7 B10 -100.95(16)
B1 B2 B7 B10 -63.96(19)
B3 B2 B7 B10 -0.2(2)
C1 B2 B7 B9 95.41(16)
B6 B2 B7 B9 -37.72(14)
B1 B2 B7 B9 -0.7(2)
B3 B2 B7 B9 62.99(19)
C1 B2 B7 B6 133.13(15)
B1 B2 B7 B6 36.99(14)
B3 B2 B7 B6 100.71(16)
B9 B6 B7 C1 -98.17(15)
B5 B6 B7 C1 -60.55(17)
B2 B6 B7 C1 39.65(13)
B1 B6 B7 C1 2.89(18)
B9 B6 B7 B10 -37.80(14)
B5 B6 B7 B10 -0.2(2)
B2 B6 B7 B10 100.01(16)
B1 B6 B7 B10 63.25(18)
B5 B6 B7 B9 37.62(14)
B2 B6 B7 B9 137.81(16)
B1 B6 B7 B9 101.06(16)
B9 B6 B7 B2 -137.81(16)
B5 B6 B7 B2 -100.19(16)
B1 B6 B7 B2 -36.76(14)
B10 C1 B8 C2 -41.28(13)
B2 C1 B8 C2 65.72(18)
B7 C1 B8 C2 -4.79(18)
B3 C1 B8 C2 102.18(14)
B10 C1 B8 B4 -102.27(15)
B2 C1 B8 B4 4.7(2)
B7 C1 B8 B4 -65.79(18)
B3 C1 B8 B4 41.18(13)
B10 C1 B8 B3 -143.45(15)
B2 C1 B8 B3 -36.46(15)
B7 C1 B8 B3 -106.97(16)
B2 C1 B8 B10 107.00(17)
B7 C1 B8 B10 36.48(14)
B3 C1 B8 B10 143.45(15)
B10 C2 B8 C1 41.11(12)
B5 C2 B8 C1 -65.60(18)
B9 C2 B8 C1 4.70(18)
B4 C2 B8 C1 -102.08(14)
B10 C2 B8 B4 143.19(15)
B5 C2 B8 B4 36.47(15)
B9 C2 B8 B4 106.78(16)
B10 C2 B8 B3 102.16(16)
B5 C2 B8 B3 -4.5(2)
B9 C2 B8 B3 65.75(19)
B4 C2 B8 B3 -41.02(14)
B5 C2 B8 B10 -106.71(17)
B9 C2 B8 B10 -36.41(14)
B4 C2 B8 B10 -143.19(15)
C2 B4 B8 C1 92.82(15)
B5 B4 B8 C1 60.19(17)
B3 B4 B8 C1 -40.66(14)
B1 B4 B8 C1 -2.83(18)
B5 B4 B8 C2 -32.63(13)
B3 B4 B8 C2 -133.49(16)
B1 B4 B8 C2 -95.65(15)
C2 B4 B8 B3 133.49(16)
B5 B4 B8 B3 100.85(15)
B1 B4 B8 B3 37.83(13)
C2 B4 B8 B10 32.36(13)
B5 B4 B8 B10 -0.27(19)
B3 B4 B8 B10 -101.12(16)
B1 B4 B8 B10 -63.29(17)
B1 B3 B8 C1 95.26(16)
B4 B3 B8 C1 133.27(15)
B2 B3 B8 C1 32.25(14)
C1 B3 B8 C2 -92.79(16)
B1 B3 B8 C2 2.47(19)
B4 B3 B8 C2 40.48(14)
B2 B3 B8 C2 -60.53(18)
C1 B3 B8 B4 -133.27(15)
B1 B3 B8 B4 -38.01(14)
B2 B3 B8 B4 -101.01(15)
C1 B3 B8 B10 -32.00(14)
B1 B3 B8 B10 63.26(18)
B4 B3 B8 B10 101.27(16)
B2 B3 B8 B10 0.25(19)
B8 C2 B9 B10 37.01(15)
B5 C2 B9 B10 142.68(15)
B4 C2 B9 B10 106.97(16)
B10 C2 B9 B7 -40.05(13)
B8 C2 B9 B7 -3.04(19)
B5 C2 B9 B7 102.63(15)
B4 C2 B9 B7 66.92(18)
B10 C2 B9 B6 -102.38(15)
B8 C2 B9 B6 -65.37(18)
B5 C2 B9 B6 40.30(14)
B4 C2 B9 B6 4.6(2)
B10 C2 B9 B5 -142.68(15)
B8 C2 B9 B5 -105.67(16)
B4 C2 B9 B5 -35.72(15)
C1 B7 B9 C2 -0.10(17)
B10 B7 B9 C2 39.25(13)
B2 B7 B9 C2 -60.59(18)
B6 B7 B9 C2 -98.34(15)
C1 B7 B9 B10 -39.36(13)
B2 B7 B9 B10 -99.85(16)
B6 B7 B9 B10 -137.60(16)
C1 B7 B9 B6 98.24(15)
B10 B7 B9 B6 137.60(16)
B2 B7 B9 B6 37.75(14)
C1 B7 B9 B5 60.60(17)
B10 B7 B9 B5 99.96(16)
B2 B7 B9 B5 0.1(2)
B6 B7 B9 B5 -37.64(14)
B5 B6 B9 C2 -39.40(13)
B7 B6 B9 C2 98.50(16)
B2 B6 B9 C2 60.98(18)
B1 B6 B9 C2 -2.35(19)
B5 B6 B9 B10 -100.13(16)
B7 B6 B9 B10 37.77(15)
B2 B6 B9 B10 0.2(2)
B1 B6 B9 B10 -63.08(19)
B5 B6 B9 B7 -137.90(16)
B2 B6 B9 B7 -37.52(14)
B1 B6 B9 B7 -100.85(16)
B7 B6 B9 B5 137.90(16)
B2 B6 B9 B5 100.38(16)
B1 B6 B9 B5 37.05(14)
B6 B5 B9 C2 133.59(15)
B1 B5 B9 C2 96.39(15)
B4 B5 B9 C2 32.48(14)
C2 B5 B9 B10 -32.69(14)
B6 B5 B9 B10 100.90(16)
B1 B5 B9 B10 63.71(18)
B4 B5 B9 B10 -0.2(2)
C2 B5 B9 B7 -95.85(16)
B6 B5 B9 B7 37.74(14)
B1 B5 B9 B7 0.5(2)
B4 B5 B9 B7 -63.37(18)
C2 B5 B9 B6 -133.59(15)
B1 B5 B9 B6 -37.19(14)
B4 B5 B9 B6 -101.11(16)
B8 C1 B10 C2 41.38(13)
B2 C1 B10 C2 -65.48(19)
B7 C1 B10 C2 -101.57(15)
B3 C1 B10 C2 5.4(2)
B8 C1 B10 B7 142.95(15)
B2 C1 B10 B7 36.09(16)
B3 C1 B10 B7 106.95(17)
B8 C1 B10 B9 102.22(16)
B2 C1 B10 B9 -4.6(2)
B7 C1 B10 B9 -40.74(14)
B3 C1 B10 B9 66.2(2)
B2 C1 B10 B8 -106.86(17)
B7 C1 B10 B8 -142.95(15)
B3 C1 B10 B8 -36.00(15)
B8 C2 B10 C1 -41.42(13)
B5 C2 B10 C1 65.02(18)
B9 C2 B10 C1 101.43(15)
B4 C2 B10 C1 -5.4(2)
B8 C2 B10 B7 -102.43(15)
B5 C2 B10 B7 4.0(2)
B9 C2 B10 B7 40.42(14)
B4 C2 B10 B7 -66.38(19)
B8 C2 B10 B9 -142.85(15)
B5 C2 B10 B9 -36.41(15)
B4 C2 B10 B9 -106.81(17)
B5 C2 B10 B8 106.44(16)
B9 C2 B10 B8 142.85(15)
B4 C2 B10 B8 36.05(15)
B9 B7 B10 C1 -133.43(15)
B2 B7 B10 C1 -32.23(14)
B6 B7 B10 C1 -95.58(16)
C1 B7 B10 C2 93.42(15)
B9 B7 B10 C2 -40.01(14)
B2 B7 B10 C2 61.20(18)
B6 B7 B10 C2 -2.16(19)
C1 B7 B10 B9 133.43(15)
B2 B7 B10 B9 101.20(16)
B6 B7 B10 B9 37.85(14)
C1 B7 B10 B8 32.62(14)
B9 B7 B10 B8 -100.81(16)
B2 B7 B10 B8 0.4(2)
B6 B7 B10 B8 -62.97(19)
C2 B9 B10 C1 -93.45(15)
B7 B9 B10 C1 40.40(14)
B6 B9 B10 C1 2.5(2)
B5 B9 B10 C1 -60.79(19)
B7 B9 B10 C2 133.84(15)
B6 B9 B10 C2 95.91(16)
B5 B9 B10 C2 32.66(13)
C2 B9 B10 B7 -133.84(15)
B6 B9 B10 B7 -37.93(14)
B5 B9 B10 B7 -101.18(16)
C2 B9 B10 B8 -32.62(14)
B7 B9 B10 B8 101.22(16)
B6 B9 B10 B8 63.29(19)
B5 B9 B10 B8 0.0(2)
C2 B8 B10 C1 129.99(15)
B4 B8 B10 C1 97.01(15)
B3 B8 B10 C1 32.75(14)
C1 B8 B10 C2 -129.99(15)
B4 B8 B10 C2 -32.98(13)
B3 B8 B10 C2 -97.24(15)
C1 B8 B10 B7 -33.16(14)
C2 B8 B10 B7 96.84(16)
B4 B8 B10 B7 63.86(19)
B3 B8 B10 B7 -0.4(2)
C1 B8 B10 B9 -96.87(16)
C2 B8 B10 B9 33.12(14)
B4 B8 B10 B9 0.14(19)
B3 B8 B10 B9 -64.12(19)
C6 S2 B11 B16 -36.52(18)
C6 S2 B11 B15 -109.81(14)
C6 S2 B11 B12 42.94(17)
C6 S2 B11 B14 -176.93(13)
C6 S2 B11 B13 116.25(13)
B20 C3 B12 B17 -36.73(15)
B13 C3 B12 B17 -142.77(15)
B18 C3 B12 B17 -107.10(17)
B20 C3 B12 B16 3.56(19)
B17 C3 B12 B16 40.28(14)
B13 C3 B12 B16 -102.49(15)
B18 C3 B12 B16 -66.82(18)
B20 C3 B12 B13 106.05(17)
B17 C3 B12 B13 142.77(15)
B18 C3 B12 B13 35.67(15)
B20 C3 B12 B11 65.15(18)
B17 C3 B12 B11 101.87(15)
B13 C3 B12 B11 -40.90(13)
B18 C3 B12 B11 -5.23(19)
B16 B11 B12 C3 -97.75(14)
B15 B11 B12 C3 -59.84(17)
B14 B11 B12 C3 3.58(18)
B13 B11 B12 C3 39.90(12)
S2 B11 B12 C3 145.24(14)
B16 B11 B12 B17 -37.39(13)
B15 B11 B12 B17 0.52(18)
B14 B11 B12 B17 63.93(17)
B13 B11 B12 B17 100.26(15)
S2 B11 B12 B17 -154.40(13)
B15 B11 B12 B16 37.91(14)
B14 B11 B12 B16 101.33(16)
B13 B11 B12 B16 137.65(14)
S2 B11 B12 B16 -117.01(17)
B16 B11 B12 B13 -137.65(14)
B15 B11 B12 B13 -99.74(15)
B14 B11 B12 B13 -36.33(14)
S2 B11 B12 B13 105.34(17)
B20 C3 B13 B14 -3.92(19)
B17 C3 B13 B14 67.22(18)
B18 C3 B13 B14 -40.37(14)
B12 C3 B13 B14 103.27(15)
B20 C3 B13 B18 36.45(15)
B17 C3 B13 B18 107.59(17)
B12 C3 B13 B18 143.64(16)
B20 C3 B13 B12 -107.19(16)
B17 C3 B13 B12 -36.06(14)
B18 C3 B13 B12 -143.64(16)
B20 C3 B13 B11 -66.29(17)
B17 C3 B13 B11 4.85(19)
B18 C3 B13 B11 -102.74(16)
B12 C3 B13 B11 40.91(12)
B17 B12 B13 C3 32.48(13)
B16 B12 B13 C3 95.36(15)
B11 B12 B13 C3 132.93(14)
C3 B12 B13 B14 -96.14(15)
B17 B12 B13 B14 -63.66(18)
B16 B12 B13 B14 -0.78(19)
B11 B12 B13 B14 36.80(13)
C3 B12 B13 B18 -32.34(14)
B17 B12 B13 B18 0.1(2)
B16 B12 B13 B18 63.02(19)
B11 B12 B13 B18 100.59(16)
C3 B12 B13 B11 -132.93(14)
B17 B12 B13 B11 -100.45(15)
B16 B12 B13 B11 -37.57(13)
B16 B11 B13 C3 -2.72(17)
B15 B11 B13 C3 60.94(17)
B12 B11 B13 C3 -40.49(12)
B14 B11 B13 C3 98.65(15)
S2 B11 B13 C3 -160.58(12)
B16 B11 B13 B14 -101.37(15)
B15 B11 B13 B14 -37.70(15)
B12 B11 B13 B14 -139.14(15)
S2 B11 B13 B14 100.77(15)
B16 B11 B13 B18 -63.97(17)
B15 B11 B13 B18 -0.30(19)
B12 B11 B13 B18 -101.74(15)
B14 B11 B13 B18 37.40(14)
S2 B11 B13 B18 138.17(13)
B16 B11 B13 B12 37.77(13)
B15 B11 B13 B12 101.43(15)
B14 B11 B13 B12 139.14(15)
S2 B11 B13 B12 -120.09(14)
C3 B13 B14 B18 39.66(13)
B12 B13 B14 B18 101.53(16)
B11 B13 B14 B18 138.25(16)
C3 B13 B14 B15 -60.83(17)
B18 B13 B14 B15 -100.50(17)
B12 B13 B14 B15 1.04(19)
B11 B13 B14 B15 37.75(14)
C3 B13 B14 B19 2.42(19)
B18 B13 B14 B19 -37.24(15)
B12 B13 B14 B19 64.30(19)
B11 B13 B14 B19 101.01(17)
C3 B13 B14 B11 -98.59(14)
B18 B13 B14 B11 -138.25(16)
B12 B13 B14 B11 -36.72(13)
B16 B11 B14 B13 100.03(16)
B15 B11 B14 B13 137.56(16)
B12 B11 B14 B13 36.46(14)
S2 B11 B14 B13 -111.81(14)
B16 B11 B14 B18 62.5(2)
B15 B11 B14 B18 100.05(18)
B12 B11 B14 B18 -1.0(2)
B13 B11 B14 B18 -37.51(15)
S2 B11 B14 B18 -149.32(14)
B16 B11 B14 B15 -37.54(14)
B12 B11 B14 B15 -101.10(15)
B13 B11 B14 B15 -137.56(16)
S2 B11 B14 B15 110.63(15)
B16 B11 B14 B19 -0.4(2)
B15 B11 B14 B19 37.16(15)
B12 B11 B14 B19 -63.94(19)
B13 B11 B14 B19 -100.40(17)
S2 B11 B14 B19 147.80(14)
B20 C4 B15 B11 67.08(19)
B17 C4 B15 B11 -4.2(2)
B19 C4 B15 B11 103.05(17)
B16 C4 B15 B11 -40.22(14)
B20 C4 B15 B19 -35.97(16)
B17 C4 B15 B19 -107.21(18)
B16 C4 B15 B19 -143.27(16)
B20 C4 B15 B14 4.7(2)
B17 C4 B15 B14 -66.56(19)
B19 C4 B15 B14 40.65(15)
B16 C4 B15 B14 -102.62(15)
B20 C4 B15 B16 107.31(17)
B17 C4 B15 B16 36.07(16)
B19 C4 B15 B16 143.27(16)
B16 B11 B15 C4 39.78(14)
B12 B11 B15 C4 2.03(19)
B14 B11 B15 C4 -98.56(17)
B13 B11 B15 C4 -61.07(18)
S2 B11 B15 C4 159.93(13)
B16 B11 B15 B19 101.01(17)
B12 B11 B15 B19 63.27(19)
B14 B11 B15 B19 -37.33(16)
B13 B11 B15 B19 0.2(2)
S2 B11 B15 B19 -138.84(14)
B16 B11 B15 B14 138.34(15)
B12 B11 B15 B14 100.59(15)
B13 B11 B15 B14 37.49(14)
S2 B11 B15 B14 -101.51(15)
B12 B11 B15 B16 -37.75(13)
B14 B11 B15 B16 -138.34(15)
B13 B11 B15 B16 -100.85(15)
S2 B11 B15 B16 120.15(15)
B13 B14 B15 C4 60.45(18)
B18 B14 B15 C4 -3.03(19)
B19 B14 B15 C4 -39.93(14)
B11 B14 B15 C4 98.46(15)
B13 B14 B15 B11 -38.01(14)
B18 B14 B15 B11 -101.49(16)
B19 B14 B15 B11 -138.39(16)
B13 B14 B15 B19 100.39(16)
B18 B14 B15 B19 36.90(14)
B11 B14 B15 B19 138.39(16)
B13 B14 B15 B16 -0.9(2)
B18 B14 B15 B16 -64.38(18)
B19 B14 B15 B16 -101.28(16)
B11 B14 B15 B16 37.11(14)
B20 C4 B16 B17 36.57(16)
B15 C4 B16 B17 142.89(16)
B19 C4 B16 B17 106.81(18)
B20 C4 B16 B11 -66.0(2)
B17 C4 B16 B11 -102.60(15)
B15 C4 B16 B11 40.29(14)
B19 C4 B16 B11 4.2(2)
B20 C4 B16 B12 -3.7(2)
B17 C4 B16 B12 -40.24(14)
B15 C4 B16 B12 102.65(16)
B19 C4 B16 B12 66.57(19)
B20 C4 B16 B15 -106.32(19)
B17 C4 B16 B15 -142.89(16)
B19 C4 B16 B15 -36.08(17)
B15 B11 B16 C4 -39.46(14)
B12 B11 B16 C4 98.39(15)
B14 B11 B16 C4 -2.13(19)
B13 B11 B16 C4 60.75(17)
S2 B11 B16 C4 -143.94(14)
B15 B11 B16 B17 -100.25(16)
B12 B11 B16 B17 37.60(13)
B14 B11 B16 B17 -62.92(19)
B13 B11 B16 B17 -0.05(19)
S2 B11 B16 B17 155.27(14)
B15 B11 B16 B12 -137.85(15)
B14 B11 B16 B12 -100.53(15)
B13 B11 B16 B12 -37.65(13)
S2 B11 B16 B12 117.67(16)
B12 B11 B16 B15 137.85(15)
B14 B11 B16 B15 37.33(14)
B13 B11 B16 B15 100.21(15)
S2 B11 B16 B15 -104.48(17)
C3 B12 B16 C4 0.06(18)
B17 B12 B16 C4 39.48(13)
B13 B12 B16 C4 -60.51(18)
B11 B12 B16 C4 -98.34(15)
C3 B12 B16 B17 -39.42(13)
B13 B12 B16 B17 -99.99(15)
B11 B12 B16 B17 -137.82(14)
C3 B12 B16 B11 98.39(14)
B17 B12 B16 B11 137.82(14)
B13 B12 B16 B11 37.83(13)
C3 B12 B16 B15 60.78(17)
B17 B12 B16 B15 100.20(16)
B13 B12 B16 B15 0.22(19)
B11 B12 B16 B15 -37.61(13)
B11 B15 B16 C4 133.52(15)
B19 B15 B16 C4 32.56(15)
B14 B15 B16 C4 96.15(16)
C4 B15 B16 B17 -32.58(14)
B11 B15 B16 B17 100.95(15)
B19 B15 B16 B17 0.0(2)
B14 B15 B16 B17 63.58(18)
C4 B15 B16 B11 -133.52(15)
B19 B15 B16 B11 -100.96(18)
B14 B15 B16 B11 -37.37(14)
C4 B15 B16 B12 -95.73(16)
B11 B15 B16 B12 37.79(13)
B19 B15 B16 B12 -63.2(2)
B14 B15 B16 B12 0.42(19)
B20 C3 B17 C4 41.25(13)
B13 C3 B17 C4 -65.68(17)
B18 C3 B17 C4 4.58(19)
B12 C3 B17 C4 -101.81(14)
B20 C3 B17 B16 102.01(16)
B13 C3 B17 B16 -4.92(19)
B18 C3 B17 B16 65.34(18)
B12 C3 B17 B16 -41.05(13)
B20 C3 B17 B12 143.06(15)
B13 C3 B17 B12 36.13(14)
B18 C3 B17 B12 106.39(16)
B13 C3 B17 B20 -106.93(16)
B18 C3 B17 B20 -36.67(15)
B12 C3 B17 B20 -143.06(15)
B20 C4 B17 C3 -41.32(13)
B15 C4 B17 C3 65.61(19)
B19 C4 B17 C3 -4.72(19)
B16 C4 B17 C3 101.90(15)
B20 C4 B17 B16 -143.21(16)
B15 C4 B17 B16 -36.29(16)
B19 C4 B17 B16 -106.62(17)
B20 C4 B17 B12 -102.41(15)
B15 C4 B17 B12 4.5(2)
B19 C4 B17 B12 -65.82(18)
B16 C4 B17 B12 40.81(13)
B15 C4 B17 B20 106.92(19)
B19 C4 B17 B20 36.59(16)
B16 C4 B17 B20 143.21(16)
C4 B16 B17 C3 -92.93(15)
B11 B16 B17 C3 2.83(19)
B12 B16 B17 C3 40.63(13)
B15 B16 B17 C3 -60.38(18)
B11 B16 B17 C4 95.76(16)
B12 B16 B17 C4 133.56(15)
B15 B16 B17 C4 32.54(14)
C4 B16 B17 B12 -133.56(15)
B11 B16 B17 B12 -37.81(13)
B15 B16 B17 B12 -101.02(16)
C4 B16 B17 B20 -32.22(14)
B11 B16 B17 B20 63.53(18)
B12 B16 B17 B20 101.34(15)
B15 B16 B17 B20 0.32(19)
B16 B12 B17 C3 -133.29(15)
B13 B12 B17 C3 -32.57(13)
B11 B12 B17 C3 -95.93(14)
C3 B12 B17 C4 93.06(15)
B16 B12 B17 C4 -40.23(14)
B13 B12 B17 C4 60.49(17)
B11 B12 B17 C4 -2.87(18)
C3 B12 B17 B16 133.29(15)
B13 B12 B17 B16 100.72(15)
B11 B12 B17 B16 37.36(13)
C3 B12 B17 B20 32.46(13)
B16 B12 B17 B20 -100.83(16)
B13 B12 B17 B20 -0.11(19)
B11 B12 B17 B20 -63.47(17)
B20 C3 B18 B19 -39.98(14)
B17 C3 B18 B19 -2.9(2)
B13 C3 B18 B19 102.68(16)
B12 C3 B18 B19 67.11(18)
B17 C3 B18 B20 37.09(15)
B13 C3 B18 B20 142.66(15)
B12 C3 B18 B20 107.09(16)
B20 C3 B18 B14 -102.48(17)
B17 C3 B18 B14 -65.40(19)
B13 C3 B18 B14 40.17(14)
B12 C3 B18 B14 4.6(2)
B20 C3 B18 B13 -142.66(15)
B17 C3 B18 B13 -105.57(16)
B12 C3 B18 B13 -35.57(15)
B13 B14 B18 C3 -39.54(14)
B15 B14 B18 C3 61.24(18)
B19 B14 B18 C3 98.38(16)
B11 B14 B18 C3 -2.0(2)
B13 B14 B18 B19 -137.92(16)
B15 B14 B18 B19 -37.14(15)
B11 B14 B18 B19 -100.34(18)
B13 B14 B18 B20 -100.13(16)
B15 B14 B18 B20 0.7(2)
B19 B14 B18 B20 37.79(15)
B11 B14 B18 B20 -62.5(2)
B15 B14 B18 B13 100.78(15)
B19 B14 B18 B13 137.92(16)
B11 B14 B18 B13 37.59(14)
B14 B13 B18 C3 133.64(16)
B12 B13 B18 C3 32.54(14)
B11 B13 B18 C3 96.19(15)
C3 B13 B18 B19 -95.86(16)
B14 B13 B18 B19 37.78(16)
B12 B13 B18 B19 -63.31(19)
B11 B13 B18 B19 0.3(2)
C3 B13 B18 B20 -32.66(14)
B14 B13 B18 B20 100.98(18)
B12 B13 B18 B20 -0.1(2)
B11 B13 B18 B20 63.53(19)
C3 B13 B18 B14 -133.64(16)
B12 B13 B18 B14 -101.10(16)
B11 B13 B18 B14 -37.45(14)
B17 C4 B19 B20 -37.06(15)
B15 C4 B19 B20 -143.14(16)
B16 C4 B19 B20 -107.02(17)
B20 C4 B19 B18 40.32(14)
B17 C4 B19 B18 3.3(2)
B15 C4 B19 B18 -102.83(16)
B16 C4 B19 B18 -66.71(19)
B20 C4 B19 B15 143.14(16)
B17 C4 B19 B15 106.09(17)
B16 C4 B19 B15 36.12(16)
B20 C4 B19 B14 102.59(17)
B17 C4 B19 B14 65.5(2)
B15 C4 B19 B14 -40.55(14)
B16 C4 B19 B14 -4.4(2)
C3 B18 B19 C4 -0.21(19)
B20 B18 B19 C4 -39.30(14)
B14 B18 B19 C4 98.32(15)
B13 B18 B19 C4 60.81(19)
C3 B18 B19 B20 39.09(13)
B14 B18 B19 B20 137.62(15)
B13 B18 B19 B20 100.11(16)
C3 B18 B19 B15 -61.25(19)
B20 B18 B19 B15 -100.34(18)
B14 B18 B19 B15 37.28(15)
B13 B18 B19 B15 -0.2(2)
C3 B18 B19 B14 -98.53(15)
B20 B18 B19 B14 -137.62(15)
B13 B18 B19 B14 -37.51(14)
B11 B15 B19 C4 -95.85(16)
B14 B15 B19 C4 -133.26(15)
B16 B15 B19 C4 -32.61(15)
C4 B15 B19 B20 32.31(15)
B11 B15 B19 B20 -63.5(2)
B14 B15 B19 B20 -100.95(18)
B16 B15 B19 B20 -0.3(2)
C4 B15 B19 B18 95.88(17)
B11 B15 B19 B18 0.0(2)
B14 B15 B19 B18 -37.37(15)
B16 B15 B19 B18 63.3(2)
C4 B15 B19 B14 133.26(15)
B11 B15 B19 B14 37.41(15)
B16 B15 B19 B14 100.65(16)
B13 B14 B19 C4 -60.96(19)
B18 B14 B19 C4 -98.53(16)
B15 B14 B19 C4 39.81(14)
B11 B14 B19 C4 2.7(2)
B13 B14 B19 B20 -0.4(2)
B18 B14 B19 B20 -37.93(15)
B15 B14 B19 B20 100.41(18)
B11 B14 B19 B20 63.3(2)
B13 B14 B19 B18 37.57(15)
B15 B14 B19 B18 138.34(16)
B11 B14 B19 B18 101.25(16)
B13 B14 B19 B15 -100.77(16)
B18 B14 B19 B15 -138.34(16)
B11 B14 B19 B15 -37.08(15)
B17 C4 B20 C3 41.57(13)
B15 C4 B20 C3 -65.03(18)
B19 C4 B20 C3 -101.11(16)
B16 C4 B20 C3 5.5(2)
B17 C4 B20 B19 142.68(16)
B15 C4 B20 B19 36.07(16)
B16 C4 B20 B19 106.64(18)
B17 C4 B20 B18 102.30(15)
B15 C4 B20 B18 -4.3(2)
B19 C4 B20 B18 -40.38(14)
B16 C4 B20 B18 66.3(2)
B15 C4 B20 B17 -106.60(17)
B19 C4 B20 B17 -142.68(16)
B16 C4 B20 B17 -36.04(16)
B17 C3 B20 C4 -41.67(14)
B13 C3 B20 C4 64.58(18)
B18 C3 B20 C4 101.07(16)
B12 C3 B20 C4 -5.5(2)
B17 C3 B20 B19 -102.54(16)
B13 C3 B20 B19 3.7(2)
B18 C3 B20 B19 40.20(15)
B12 C3 B20 B19 -66.36(19)
B17 C3 B20 B18 -142.74(15)
B13 C3 B20 B18 -36.50(15)
B12 C3 B20 B18 -106.56(17)
B13 C3 B20 B17 106.24(16)
B18 C3 B20 B17 142.74(15)
B12 C3 B20 B17 36.18(15)
B18 B19 B20 C4 -133.70(15)
B15 B19 B20 C4 -32.45(15)
B14 B19 B20 C4 -95.77(17)
C4 B19 B20 C3 93.89(15)
B18 B19 B20 C3 -39.81(14)
B15 B19 B20 C3 61.4(2)
B14 B19 B20 C3 -1.9(2)
C4 B19 B20 B18 133.70(15)
B15 B19 B20 B18 101.25(18)
B14 B19 B20 B18 37.93(15)
C4 B19 B20 B17 32.95(14)
B18 B19 B20 B17 -100.75(16)
B15 B19 B20 B17 0.5(2)
B14 B19 B20 B17 -62.8(2)
C3 B18 B20 C4 -93.87(15)
B19 B18 B20 C4 40.05(14)
B14 B18 B20 C4 2.03(19)
B13 B18 B20 C4 -61.04(19)
B19 B18 B20 C3 133.92(15)
B14 B18 B20 C3 95.90(15)
B13 B18 B20 C3 32.83(14)
C3 B18 B20 B19 -133.92(15)
B14 B18 B20 B19 -38.02(15)
B13 B18 B20 B19 -101.09(17)
C3 B18 B20 B17 -32.78(13)
B19 B18 B20 B17 101.14(16)
B14 B18 B20 B17 63.12(19)
B13 B18 B20 B17 0.0(2)
C3 B17 B20 C4 129.95(16)
B16 B17 B20 C4 32.80(14)
B12 B17 B20 C4 96.82(16)
C4 B17 B20 C3 -129.95(16)
B16 B17 B20 C3 -97.15(15)
B12 B17 B20 C3 -33.12(14)
C3 B17 B20 B19 96.63(17)
C4 B17 B20 B19 -33.31(15)
B16 B17 B20 B19 -0.5(2)
B12 B17 B20 B19 63.51(19)
C3 B17 B20 B18 33.16(14)
C4 B17 B20 B18 -96.79(17)
B16 B17 B20 B18 -63.99(18)
B12 B17 B20 B18 0.0(2)
